data_2239526
loop_
_publ_author_name
'Ouerfelli, Najoua'
'Souilem, Amira'
'Zid, Mohamed Faouzi'
'Driss, Ahmed'

_publ_section_title
;
 \a-NH~4~Fe(HAsO~4~)~2~
;
_journal_coeditor_code BR2238
_journal_issue 6
_journal_name_full 'Acta Crystallographica Section E'
_journal_page_first i21
_journal_page_last i22
_journal_paper_doi 10.1107/S1600536814008691
_journal_volume 70
_journal_year 2014
_chemical_formula_iupac '(N H4) Fe (H As O4)2'
_chemical_formula_moiety 'H4 N +, H2 As2 Fe O8 +'
_chemical_formula_structural '(N H4) Fe (H As O4)2'
_chemical_formula_sum 'As2 Fe H6 N O8'
_chemical_formula_weight 353.75
_chemical_name_common
;
Ammonium iron(III) bis(hydrogen arsenate(V)
;
_chemical_name_systematic
;
Poly[ammonium bis(\m-hydrogen arsenato)ferrate(III)]
;
_space_group_IT_number 2
_symmetry_cell_setting triclinic
_symmetry_space_group_name_Hall '-P 1'
_symmetry_space_group_name_H-M 'P -1'
_atom_sites_solution_hydrogens geom
_atom_sites_solution_primary direct
_atom_sites_solution_secondary difmap
_audit_creation_method SHELXL-97
_cell_angle_alpha 64.545(5)
_cell_angle_beta 70.710(7)
_cell_angle_gamma 69.638(6)
_cell_formula_units_Z 3
_cell_length_a 7.3473(7)
_cell_length_b 9.1917(8)
_cell_length_c 9.7504(9)
_cell_measurement_reflns_used 25
_cell_measurement_temperature 298(2)
_cell_measurement_theta_max 15
_cell_measurement_theta_min 11
_cell_volume 544.55(9)
_computing_cell_refinement 'CAD-4 EXPRESS (Duisenberg, 1992; Mac\'i\<cek & Yordanov, 1992)'
_computing_data_collection 'CAD-4 EXPRESS (Duisenberg, 1992; Mac\'i\<cek & Yordanov, 1992)'
_computing_data_reduction 'XCAD4 (Harms & Wocadlo, 1995)'
_computing_molecular_graphics 'DIAMOND (Brandenburg & Putz, 2001)'
_computing_publication_material 'WinGX (Farrugia, 2012) and publCIF (Westrip, 2010)'
_computing_structure_refinement 'SHELXL97 (Sheldrick, 2008)'
_computing_structure_solution 'SHELXS97 (Sheldrick, 2008)'
_diffrn_ambient_temperature 298(2)
_diffrn_measured_fraction_theta_full 1.000
_diffrn_measured_fraction_theta_max 1.000
_diffrn_measurement_device_type 'Enraf--Nonius CAD-4'
_diffrn_measurement_method \w/2\q
_diffrn_radiation_monochromator graphite
_diffrn_radiation_source 'fine-focus sealed tube'
_diffrn_radiation_type MoK\a
_diffrn_radiation_wavelength 0.71073
_diffrn_reflns_av_R_equivalents 0.0212
_diffrn_reflns_av_sigmaI/netI 0.0279
_diffrn_reflns_limit_h_max 1
_diffrn_reflns_limit_h_min -9
_diffrn_reflns_limit_k_max 10
_diffrn_reflns_limit_k_min -11
_diffrn_reflns_limit_l_max 11
_diffrn_reflns_limit_l_min -12
_diffrn_reflns_number 2737
_diffrn_reflns_theta_full 26.97
_diffrn_reflns_theta_max 26.97
_diffrn_reflns_theta_min 2.37
_diffrn_standards_decay_% 1.1
_diffrn_standards_interval_time 120
_diffrn_standards_number 2
_exptl_absorpt_coefficient_mu 11.136
_exptl_absorpt_correction_T_max 0.388
_exptl_absorpt_correction_T_min 0.187
_exptl_absorpt_correction_type psi-scan
_exptl_absorpt_process_details '(North <i>et al.</i>,  1968)'
_exptl_crystal_colour green
_exptl_crystal_density_diffrn 3.236
_exptl_crystal_density_method 'not measured'
_exptl_crystal_description prism
_exptl_crystal_F_000 507
_exptl_crystal_size_max 0.213
_exptl_crystal_size_mid 0.132
_exptl_crystal_size_min 0.085
_refine_diff_density_max 1.305
_refine_diff_density_min -1.208
_refine_ls_extinction_coef 0.0048(7)
_refine_ls_extinction_expression Fc^*^=kFc[1+0.001xFc^2^\l^3^/sin(2\q)]^-1/4^
_refine_ls_extinction_method 'SHELXL97 (Sheldrick, 2008)'
_refine_ls_goodness_of_fit_ref 1.050
_refine_ls_hydrogen_treatment mixed
_refine_ls_matrix_type full
_refine_ls_number_parameters 197
_refine_ls_number_reflns 2373
_refine_ls_number_restraints 8
_refine_ls_restrained_S_all 1.049
_refine_ls_R_factor_all 0.0325
_refine_ls_R_factor_gt 0.0268
_refine_ls_shift/su_max 0.000
_refine_ls_shift/su_mean 0.000
_refine_ls_structure_factor_coef Fsqd
_refine_ls_weighting_details 'calc w=1/[\s^2^(Fo^2^)+(0.0471P)^2^+0.7636P] where P=(Fo^2^+2Fc^2^)/3'
_refine_ls_weighting_scheme calc
_refine_ls_wR_factor_gt 0.0723
_refine_ls_wR_factor_ref 0.0754
_reflns_number_gt 2121
_reflns_number_total 2373
_reflns_threshold_expression I>2\s(I)
_cod_data_source_file br2238sup1.cf
_cod_data_source_block I
_cod_depositor_comments 'Adding full bibliography for 2239526.cif.'
_cod_database_code 2239526
_cod_database_fobs_code 2239526

loop_
_symmetry_equiv_pos_as_xyz
'x, y, z'
'-x, -y, -z'

loop_
_atom_site_type_symbol
_atom_site_label
_atom_site_fract_x
_atom_site_fract_y
_atom_site_fract_z
_atom_site_U_iso_or_equiv
_atom_site_adp_type
_atom_site_calc_flag
_atom_site_refinement_flags
_atom_site_occupancy
_atom_site_symmetry_multiplicity
As As1 0.09249(5) 0.34877(4) 0.71870(4) 0.00566(12) Uani d . 1 1
As As2 -0.45289(5) 0.44127(5) 0.28294(4) 0.00549(12) Uani d . 1 1
As As3 -0.07805(5) -0.12510(5) 0.73233(4) 0.00590(12) Uani d . 1 1
Fe Fe1 0.0000 0.5000 0.0000 0.00598(17) Uani d S 1 2
Fe Fe2 -0.20467(8) 0.27790(6) 0.55734(6) 0.00606(14) Uani d . 1 1
O O1 0.1837(4) 0.4902(3) 0.5577(3) 0.0124(6) Uani d . 1 1
O O2 -0.0136(4) 0.2332(3) 0.6883(3) 0.0118(6) Uani d . 1 1
O O3 -0.0679(4) 0.4228(3) 0.8563(3) 0.0106(6) Uani d . 1 1
O O4 0.2932(4) 0.1977(4) 0.7903(4) 0.0144(6) Uani d D 1 1
O O5 -0.2458(4) 0.4507(4) 0.1459(3) 0.0168(6) Uani d . 1 1
O O6 -0.4073(4) 0.2983(3) 0.4539(3) 0.0097(5) Uani d . 1 1
O O7 -0.5723(4) 0.6355(3) 0.2809(3) 0.0084(5) Uani d . 1 1
O O8 -0.5950(5) 0.3629(4) 0.2345(4) 0.0183(7) Uani d D 1 1
O O9 -0.0227(4) -0.1830(4) 0.5791(3) 0.0121(6) Uani d . 1 1
O O10 -0.2573(4) 0.0526(3) 0.7080(3) 0.0090(5) Uani d . 1 1
O O11 -0.1595(4) -0.2693(3) 0.8989(3) 0.0103(6) Uani d . 1 1
O O12 0.1255(5) -0.0844(4) 0.7510(4) 0.0149(6) Uani d D 1 1
N N1 -0.6133(8) 0.8363(6) -0.0303(6) 0.0304(10) Uani d D 1 1
N N2 0.5000 0.0000 0.5000 0.0386(18) Uani d SD 1 2
H H4 0.371(10) 0.243(9) 0.782(8) 0.05(2) Uiso d D 1 1
H H8 -0.707(10) 0.427(8) 0.210(8) 0.058 Uiso d D 1 1
H H12 0.113(14) 0.010(8) 0.719(10) 0.08(3) Uiso d D 1 1
H H1N -0.644(8) 0.926(8) -0.075(7) 0.019(15) Uiso d . 1 1
H H2N -0.644(11) 0.751(8) -0.034(8) 0.052 Uiso d D 1 1
H H4N -0.474(9) 0.793(9) -0.048(8) 0.055 Uiso d D 1 1
H H3N -0.626(11) 0.814(9) 0.067(7) 0.055 Uiso d D 1 1
H H1 0.455(12) 0.095(7) 0.475(9) 0.051 Uiso d D 1 1
H H2 0.437(12) -0.035(11) 0.466(9) 0.055 Uiso d D 1 1

loop_
_atom_site_aniso_label
_atom_site_aniso_U_11
_atom_site_aniso_U_22
_atom_site_aniso_U_33
_atom_site_aniso_U_12
_atom_site_aniso_U_13
_atom_site_aniso_U_23
As1 0.0062(2) 0.0047(2) 0.0058(2) -0.00148(14) -0.00020(14) -0.00233(15)
As2 0.0052(2) 0.0054(2) 0.0050(2) -0.00081(14) 0.00030(14) -0.00243(15)
As3 0.0065(2) 0.00420(19) 0.0058(2) -0.00022(14) -0.00039(14) -0.00223(15)
Fe1 0.0067(4) 0.0055(4) 0.0040(3) -0.0008(3) 0.0005(3) -0.0019(3)
Fe2 0.0065(3) 0.0055(3) 0.0052(3) -0.0007(2) 0.0000(2) -0.0025(2)
O1 0.0149(14) 0.0061(13) 0.0104(14) -0.0042(11) 0.0007(11) 0.0011(11)
O2 0.0157(14) 0.0069(13) 0.0166(14) -0.0025(11) -0.0078(12) -0.0045(11)
O3 0.0096(13) 0.0125(14) 0.0108(14) 0.0011(11) -0.0007(11) -0.0092(12)
O4 0.0094(14) 0.0092(14) 0.0209(16) 0.0003(11) -0.0065(12) -0.0018(12)
O5 0.0137(15) 0.0158(15) 0.0149(15) -0.0045(12) 0.0064(12) -0.0062(13)
O6 0.0122(13) 0.0104(13) 0.0060(12) -0.0028(11) -0.0046(10) -0.0005(10)
O7 0.0094(13) 0.0048(12) 0.0079(13) -0.0007(10) 0.0022(10) -0.0033(11)
O8 0.0156(15) 0.0141(15) 0.0337(19) 0.0005(12) -0.0142(14) -0.0126(14)
O9 0.0125(14) 0.0144(14) 0.0104(13) -0.0013(11) 0.0004(11) -0.0089(12)
O10 0.0064(12) 0.0064(12) 0.0093(13) 0.0012(10) -0.0011(10) -0.0011(11)
O11 0.0125(13) 0.0062(13) 0.0066(13) -0.0009(11) 0.0009(10) -0.0003(11)
O12 0.0144(14) 0.0074(14) 0.0250(17) -0.0016(12) -0.0086(13) -0.0052(13)
N1 0.038(3) 0.021(2) 0.018(2) 0.003(2) -0.008(2) -0.0013(19)
N2 0.054(5) 0.030(4) 0.040(4) -0.028(4) -0.003(4) -0.011(4)

loop_
_atom_type_symbol
_atom_type_description
_atom_type_scat_dispersion_real
_atom_type_scat_dispersion_imag
_atom_type_scat_source
H H 0.0000 0.0000 'International Tables Vol C Tables 4.2.6.8 and 6.1.1.4'
As As 0.0499 2.0058 'International Tables Vol C Tables 4.2.6.8 and 6.1.1.4'
Fe Fe 0.3463 0.8444 'International Tables Vol C Tables 4.2.6.8 and 6.1.1.4'
N N 0.0061 0.0033 'International Tables Vol C Tables 4.2.6.8 and 6.1.1.4'
O O 0.0106 0.0060 'International Tables Vol C Tables 4.2.6.8 and 6.1.1.4'

loop_
_geom_angle_atom_site_label_1
_geom_angle_atom_site_label_2
_geom_angle_atom_site_label_3
_geom_angle_site_symmetry_1
_geom_angle_site_symmetry_3
_geom_angle
O1 As1 O2 . . 114.30(15)
O1 As1 O3 . . 115.11(14)
O2 As1 O3 . . 108.14(14)
O1 As1 O4 . . 107.20(14)
O2 As1 O4 . . 100.18(14)
O3 As1 O4 . . 110.91(14)
O5 As2 O6 . . 111.33(15)
O5 As2 O7 . . 108.39(14)
O6 As2 O7 . . 116.50(13)
O5 As2 O8 . . 106.49(16)
O6 As2 O8 . . 103.50(15)
O7 As2 O8 . . 110.12(14)
O9 As3 O11 . . 111.89(14)
O9 As3 O10 . . 109.73(14)
O11 As3 O10 . . 108.13(13)
O9 As3 O12 . . 111.73(15)
O11 As3 O12 . . 108.73(14)
O10 As3 O12 . . 106.41(14)
O5 Fe1 O5 2_565 . 180.00(19)
O5 Fe1 O11 2_565 2_556 88.09(12)
O5 Fe1 O11 . 2_556 91.91(12)
O5 Fe1 O11 2_565 1_564 91.91(12)
O5 Fe1 O11 . 1_564 88.09(12)
O11 Fe1 O11 2_556 1_564 180.00(17)
O5 Fe1 O3 2_565 1_554 92.76(12)
O5 Fe1 O3 . 1_554 87.24(12)
O11 Fe1 O3 2_556 1_554 91.51(11)
O11 Fe1 O3 1_564 1_554 88.49(11)
O5 Fe1 O3 2_565 2_566 87.24(12)
O5 Fe1 O3 . 2_566 92.76(12)
O11 Fe1 O3 2_556 2_566 88.49(11)
O11 Fe1 O3 1_564 2_566 91.51(11)
O3 Fe1 O3 1_554 2_566 180.00(11)
O9 Fe2 O1 2_556 2_566 95.98(12)
O9 Fe2 O6 2_556 . 95.61(12)
O1 Fe2 O6 2_566 . 94.53(12)
O9 Fe2 O2 2_556 . 87.36(12)
O1 Fe2 O2 2_566 . 92.29(12)
O6 Fe2 O2 . . 172.23(12)
O9 Fe2 O10 2_556 . 93.83(11)
O1 Fe2 O10 2_566 . 169.74(12)
O6 Fe2 O10 . . 87.51(11)
O2 Fe2 O10 . . 85.13(11)
O9 Fe2 O7 2_556 2_466 174.07(12)
O1 Fe2 O7 2_566 2_466 86.46(11)
O6 Fe2 O7 . 2_466 89.57(11)
O2 Fe2 O7 . 2_466 87.14(12)
O10 Fe2 O7 . 2_466 83.49(11)
As1 O1 Fe2 . 2_566 149.07(18)
As1 O2 Fe2 . . 135.82(16)
As1 O3 Fe1 . 1_556 127.03(15)
As1 O4 H4 . . 107(6)
As2 O5 Fe1 . . 166.94(19)
As2 O6 Fe2 . . 126.17(16)
As2 O7 Fe2 . 2_466 131.78(15)
As2 O8 H8 . . 118(5)
As3 O9 Fe2 . 2_556 141.22(17)
As3 O10 Fe2 . . 122.77(14)
As3 O11 Fe1 . 1_546 126.26(15)
As3 O12 H12 . . 109(7)
H1N N1 H2N . . 128(6)
H1N N1 H4N . . 114(6)
H2N N1 H4N . . 97(6)
H1N N1 H3N . . 114(7)
H2N N1 H3N . . 105(7)
H4N N1 H3N . . 94(6)
H1 N2 H2 . . 104(6)

loop_
_geom_bond_atom_site_label_1
_geom_bond_atom_site_label_2
_geom_bond_site_symmetry_2
_geom_bond_distance
_geom_bond_publ_flag
As1 O1 . 1.661(3) n
As1 O2 . 1.680(3) n
As1 O3 . 1.683(3) n
As1 O4 . 1.735(3) n
As2 O5 . 1.660(3) n
As2 O6 . 1.673(3) n
As2 O7 . 1.688(3) n
As2 O8 . 1.724(3) n
As3 O9 . 1.677(3) n
As3 O11 . 1.677(3) n
As3 O10 . 1.683(3) n
As3 O12 . 1.743(3) n
Fe1 O5 2_565 1.952(3) n
Fe1 O5 . 1.952(3) n
Fe1 O11 2_556 2.020(3) n
Fe1 O11 1_564 2.020(3) n
Fe1 O3 1_554 2.068(3) n
Fe1 O3 2_566 2.068(3) n
Fe2 O9 2_556 1.959(3) n
Fe2 O1 2_566 1.971(3) n
Fe2 O6 . 1.976(3) n
Fe2 O2 . 2.025(3) n
Fe2 O10 . 2.040(3) n
Fe2 O7 2_466 2.067(3) n
O1 Fe2 2_566 1.971(3) ?
O3 Fe1 1_556 2.068(3) ?
O4 H4 . 0.78(6) ?
O7 Fe2 2_466 2.067(3) ?
O8 H8 . 0.87(6) ?
O9 Fe2 2_556 1.959(3) ?
O11 Fe1 1_546 2.020(3) ?
O12 H12 . 0.77(7) ?
N1 H1N . 0.74(6) n
N1 H2N . 0.90(6) n
N1 H4N . 0.95(6) n
N1 H3N . 0.86(6) n
N2 H1 . 0.77(6) n
N2 H2 . 0.85(6) n

loop_
_geom_hbond_atom_site_label_D
_geom_hbond_atom_site_label_H
_geom_hbond_atom_site_label_A
_geom_hbond_site_symmetry_A
_geom_hbond_distance_DH
_geom_hbond_distance_HA
_geom_hbond_distance_DA
_geom_hbond_angle_DHA
_geom_hbond_publ_flag
O4 H4 O7 2_566 0.78(8) 1.95(8) 2.715(5) 169(7) y
O8 H8 O3 2_466 0.87(7) 1.8(5) 2.712(5) 175(6) y
O12 H12 O2 . 0.77(8) 1.87(8) 2.597(5) 158(10) y
N1 H1N O4 1_464 0.74(6) 2.23(6) 2.963(6) 174(7) y
N1 H2N O8 2_465 0.91(8) 2.49(7) 2.972(6) 114(6) y
N1 H3N O7 . 0.86(6) 2.09(7) 2.847(5) 147(8) y
N1 H4N O11 1_564 0.95(8) 2.11(8) 3.056(7) 172(7) y
N2 H1 O6 1_655 0.77(7) 2.33(8) 2.867(3) 128(9) y
N2 H1 O8 1_655 0.77(7) 2.59(7) 3.236(4) 143(7) y
N2 H2 O6 2_556 0.85(9) 2.27(10) 2.867(3) 127(8) y
N2 H2 O10 2_556 0.85(9) 2.55(9) 3.371(3) 163(7) y
